data_7134891
loop_
_publ_author_name
'Becker, Jens-Georg'
'Sundaresan, Sriram'
'Carrella, Luca M.'
'Rentschler, Eva'

_publ_section_title
;
 Chirality without compromise: identical spin crossover behavior between
 the racemate and the enantiopure Fe(II) complexes.
;
_journal_issue 71
_journal_name_full 'Chemical communications (Cambridge, England)'
_journal_page_first 13389
_journal_page_last 13392
_journal_paper_doi 10.1039/d5cc03779d
_journal_volume 61
_journal_year 2025
_chemical_absolute_configuration syn
_chemical_formula_moiety '2(C28 H29 B2 Fe N7 O), C2 H3 N'
_chemical_formula_sum 'C58 H61 B4 Fe2 N15 O2'
_chemical_formula_weight 1155.15
_space_group_crystal_system monoclinic
_space_group_IT_number 4
_space_group_name_Hall 'P 2yb'
_space_group_name_H-M_alt 'P 1 21 1'
_atom_sites_solution_hydrogens mixed
_atom_sites_solution_primary dual
_audit_creation_date 2024-12-12
_audit_creation_method
;
Olex2 1.5
(compiled 2024.02.16 svn.r378c4104 for OlexSys, GUI svn.r6928)
;
_audit_update_record
;
2025-06-26 deposited with the CCDC.	2025-07-24 downloaded from the CCDC.
;
_cell_angle_alpha 90
_cell_angle_beta 96.006(2)
_cell_angle_gamma 90
_cell_formula_units_Z 2
_cell_length_a 12.4828(3)
_cell_length_b 17.4584(3)
_cell_length_c 13.1586(3)
_cell_measurement_reflns_used 43275
_cell_measurement_temperature 90
_cell_measurement_theta_max 32.64
_cell_measurement_theta_min 2.33
_cell_volume 2851.91(11)
_computing_cell_refinement
;
X-Area Recipe 2.0.2 (STOE, 2024)
;
_computing_data_collection
;
X-Area Pilatus3_SV 1.31.194.0 (STOE, 2023)
;
_computing_data_reduction
;
X-Area Integrate 2.5.18.0 (STOE, 2024)
X-Area LANA 2.8.4 (STOE, 2024)
;
_computing_molecular_graphics 'Olex2 1.5 (Dolomanov et al., 2009)'
_computing_publication_material 'Olex2 1.5 (Dolomanov et al., 2009)'
_computing_structure_refinement 'SHELXL 2018/3 (Sheldrick, 2015)'
_computing_structure_solution 'SHELXT 2018/2 (Sheldrick, 2018)'
_diffrn_ambient_temperature 90.00
_diffrn_detector_area_resol_mean 13.33
_diffrn_measured_fraction_theta_full 0.999
_diffrn_measured_fraction_theta_max 0.891
_diffrn_measurement_details
;
 2474 frames, detector distance = 60 mm
;
_diffrn_measurement_device 'Eulerian 4-circle diffractometer'
_diffrn_measurement_device_type 'STOE STADIVARI'
_diffrn_measurement_method 'rotation method, \w scans'
_diffrn_radiation_type MoK\a
_diffrn_radiation_wavelength 0.71073
_diffrn_reflns_av_R_equivalents 0.0286
_diffrn_reflns_av_unetI/netI 0.0263
_diffrn_reflns_Laue_measured_fraction_full 0.999
_diffrn_reflns_Laue_measured_fraction_max 0.891
_diffrn_reflns_limit_h_max 17
_diffrn_reflns_limit_h_min -18
_diffrn_reflns_limit_k_max 26
_diffrn_reflns_limit_k_min -23
_diffrn_reflns_limit_l_max 19
_diffrn_reflns_limit_l_min -18
_diffrn_reflns_number 51119
_diffrn_reflns_point_group_measured_fraction_full 0.995
_diffrn_reflns_point_group_measured_fraction_max 0.828
_diffrn_reflns_theta_full 25.242
_diffrn_reflns_theta_max 32.688
_diffrn_reflns_theta_min 2.333
_exptl_absorpt_coefficient_mu 0.566
_exptl_absorpt_correction_T_max 0.7955
_exptl_absorpt_correction_T_min 0.5680
_exptl_absorpt_correction_type multi-scan
_exptl_absorpt_process_details
;
STOE X-Red32, absorption correction by Gaussian integration, analogous to
P. Coppens in: F. R. Ahmed (Editor), "Crystallographic Computing", Munksgaard,
Copenhagen (1970), 255 - 270. Afterwards scaling of reflection intensities was
performed within STOE LANA. J. Koziskova, F. Hahn, J. Richter, J. Kozisek, Acta
Chimica Slovaca, vol. 9, no. 2, 2016, pp. 136 - 140.
Finally a spherical absorption correction was done within STOE LANA.
;
_exptl_crystal_colour red
_exptl_crystal_colour_primary red
_exptl_crystal_density_diffrn 1.345
_exptl_crystal_density_method 'not measured'
_exptl_crystal_description block
_exptl_crystal_F_000 1204
_exptl_crystal_size_max 0.25
_exptl_crystal_size_mid 0.21
_exptl_crystal_size_min 0.18
_exptl_crystal_size_rad 0.130
_refine_diff_density_max 0.791
_refine_diff_density_min -0.616
_refine_diff_density_rms 0.088
_refine_ls_abs_structure_details
;
 Refined as an inversion twin.
;
_refine_ls_abs_structure_Flack 0.17(3)
_refine_ls_extinction_method none
_refine_ls_goodness_of_fit_ref 1.115
_refine_ls_hydrogen_treatment constr
_refine_ls_matrix_type full
_refine_ls_number_parameters 899
_refine_ls_number_reflns 17320
_refine_ls_number_restraints 667
_refine_ls_restrained_S_all 1.113
_refine_ls_R_factor_all 0.0962
_refine_ls_R_factor_gt 0.0838
_refine_ls_shift/su_max 0.000
_refine_ls_shift/su_mean 0.000
_refine_ls_structure_factor_coef Fsqd
_refine_ls_weighting_details 'w=1/[\s^2^(Fo^2^)+(0.0999P)^2^+3.8488P] where P=(Fo^2^+2Fc^2^)/3'
_refine_ls_weighting_scheme calc
_refine_ls_wR_factor_gt 0.2155
_refine_ls_wR_factor_ref 0.2269
_reflns_Friedel_coverage 0.808
_reflns_Friedel_fraction_full 0.991
_reflns_Friedel_fraction_max 0.761
_reflns_number_gt 14454
_reflns_number_total 17320
_reflns_threshold_expression 'I > 2\s(I)'
_cod_data_source_file d5cc03779d2.cif
_cod_data_source_block jgb-mh-043-02_90k_3d
_cod_depositor_comments 'Adding full bibliography for 7134889--7134894.cif.'
_cod_database_code 7134891
_shelx_shelxl_version_number 2018/3
_shelx_space_group_comment
;
The symmetry employed for this shelxl refinement is uniquely defined
by the following loop, which should always be used as a source of
symmetry information in preference to the above space-group names.
They are only intended as comments.
;
_olex2_refinement_description
;
1. Twinned data refinement
 Scales: 0.83(3)
 0.17(3)
2. Fixed Uiso
 At 1.2 times of:
  All C(H) groups, All C(H,H) groups
 At 1.5 times of:
  All B(H,H,H) groups, All C(H,H,H) groups
3. Restrained distances
 C57-C58 = C57A-C58A
 1.48 with sigma of 0.01
 N15-C58 = N15A-C58A
 2.62 with sigma of 0.01
 N15-C57 = N15A-C57A
 1.14 with sigma of 0.01
4. Rigid bond restraints
 N15, C57, C58
 with sigma for 1-2 distances of 0.01 and sigma for 1-3 distances of 0.01
 C58A, C57A, N15A
 with sigma for 1-2 distances of 0.01 and sigma for 1-3 distances of 0.01
5. Uiso/Uaniso restraints and constraints
C11 \\sim C10 \\sim C10A \\sim C1A \\sim C1 \\sim C9A \\sim C8A \\sim C2 \\sim
C2A \\sim C7 \\sim C7A \\sim C3 \\sim C4 \\sim C6A \\sim C5 \\sim C5A \\sim C6
\\sim C4A \\sim C3A \\sim C8 \\sim C9: within 1.7A with sigma of 0.04 and sigma
for terminal atoms of 0.08 within 1.7A
Uanis(C20) \\sim Ueq, Uanis(C19) \\sim Ueq, Uanis(C18) \\sim Ueq, Uanis(C17)
\\sim Ueq, Uanis(C16) \\sim Ueq, Uanis(C15) \\sim Ueq, Uanis(N4) \\sim Ueq:
with sigma of 0.01 and sigma for terminal atoms of 0.02
Uanis(C11) \\sim Ueq, Uanis(C10) \\sim Ueq, Uanis(C10A) \\sim Ueq, Uanis(C1A)
\\sim Ueq, Uanis(C1) \\sim Ueq, Uanis(C9A) \\sim Ueq, Uanis(C8A) \\sim Ueq,
Uanis(C2) \\sim Ueq, Uanis(C2A) \\sim Ueq, Uanis(C7) \\sim Ueq, Uanis(C7A)
\\sim Ueq, Uanis(C3) \\sim Ueq, Uanis(C4) \\sim Ueq, Uanis(C6A) \\sim Ueq,
Uanis(C5) \\sim Ueq, Uanis(C5A) \\sim Ueq, Uanis(C6) \\sim Ueq, Uanis(C4A)
\\sim Ueq, Uanis(C3A) \\sim Ueq, Uanis(C8) \\sim Ueq, Uanis(C9) \\sim Ueq: with
sigma of 0.01 and sigma for terminal atoms of 0.02
Uanis(C38A) \\sim Ueq, Uanis(C38) \\sim Ueq, Uanis(C29) \\sim Ueq, Uanis(C37A)
\\sim Ueq, Uanis(C36A) \\sim Ueq, Uanis(C35A) \\sim Ueq, Uanis(C30) \\sim Ueq,
Uanis(C30A) \\sim Ueq, Uanis(C29A) \\sim Ueq, Uanis(C37) \\sim Ueq, Uanis(C36)
\\sim Ueq, Uanis(C35) \\sim Ueq, Uanis(C31A) \\sim Ueq, Uanis(C32A) \\sim Ueq,
Uanis(C34) \\sim Ueq, Uanis(C33A) \\sim Ueq, Uanis(C33) \\sim Ueq, Uanis(C34A)
\\sim Ueq, Uanis(C32) \\sim Ueq, Uanis(C31) \\sim Ueq: with sigma of 0.01 and
sigma for terminal atoms of 0.02
Uanis(C54) \\sim Ueq, Uanis(C53) \\sim Ueq, Uanis(C52) \\sim Ueq, Uanis(C51)
\\sim Ueq, Uanis(C50) \\sim Ueq, Uanis(N12) \\sim Ueq: with sigma of 0.01 and
sigma for terminal atoms of 0.02
Uanis(N15) \\sim Ueq, Uanis(C57) \\sim Ueq, Uanis(C58) \\sim Ueq, Uanis(N15A)
\\sim Ueq, Uanis(C57A) \\sim Ueq, Uanis(C58A) \\sim Ueq: with sigma of 0.01 and
sigma for terminal atoms of 0.02
6. Others
 Sof(C1A)=Sof(H1A)=Sof(C2A)=Sof(C3A)=Sof(H3A)=Sof(C4A)=Sof(H4A)=Sof(C5A)=
 Sof(H5A)=Sof(C6A)=Sof(H6A)=Sof(C7A)=Sof(C8A)=Sof(H8A)=Sof(C9A)=Sof(H9A)=
 Sof(C10A)=1-FVAR(1)
 Sof(C1)=Sof(H1)=Sof(C2)=Sof(C3)=Sof(H3)=Sof(C4)=Sof(H4)=Sof(C5)=Sof(H5)=
 Sof(C6)=Sof(H6)=Sof(C7)=Sof(C8)=Sof(H8)=Sof(C9)=Sof(H9)=Sof(C10)=FVAR(1)
 Sof(C29A)=Sof(H29A)=Sof(C38A)=Sof(C37A)=Sof(H37A)=Sof(C36A)=Sof(H36A)=
 Sof(C35A)=Sof(C30A)=Sof(C31A)=Sof(H31A)=Sof(C32A)=Sof(H32A)=Sof(C33A)=
 Sof(H33A)=Sof(C34A)=Sof(H34A)=1-FVAR(2)
 Sof(C29)=Sof(H29)=Sof(C38)=Sof(C37)=Sof(H37)=Sof(C36)=Sof(H36)=Sof(C35)=
 Sof(C30)=Sof(C31)=Sof(H31)=Sof(C32)=Sof(H32)=Sof(C33)=Sof(H33)=Sof(C34)=
 Sof(H34)=FVAR(2)
 Fixed Sof: N15(0.4) C57(0.4) C58(0.4) H58A(0.4) H58B(0.4) H58C(0.4) N15A(0.6)
 C57A(0.6) C58A(0.6) H58D(0.6) H58E(0.6) H58F(0.6)
7.a Riding coordinates:
 C58(H58A,H58B,H58C)
7.b Ternary CH refined with riding coordinates:
 C13(H13), C41(H41)
7.c Secondary CH2 refined with riding coordinates:
 C15(H15A,H15B), C21(H21A,H21B), C43(H43A,H43B), C49(H49A,H49B)
7.d Aromatic/amide H refined with riding coordinates:
 C1(H1), C3(H3), C4(H4), C5(H5), C6(H6), C8(H8), C9(H9), C1A(H1A), C3A(H3A),
 C4A(H4A), C5A(H5A), C6A(H6A), C8A(H8A), C9A(H9A), C17(H17), C18(H18), C19(H19),
  C20(H20), C23(H23), C24(H24), C25(H25), C26(H26), C29(H29), C37(H37),
 C36(H36), C31(H31), C32(H32), C33(H33), C34(H34), C29A(H29A), C37A(H37A),
 C36A(H36A), C31A(H31A), C32A(H32A), C33A(H33A), C34A(H34A), C45(H45), C46(H46),
  C47(H47), C48(H48), C51(H51), C52(H52), C53(H53), C54(H54)
7.e Naphthalene refined as free rotating group:
 C29(C38,C37,C36,C35,C30,C31,C32,C33,C34), C29A(C38A,C37A,C36A,C35A,C30A,C31A,
 C32A,C33A,C34A)
7.f Idealised Me refined as rotating group:
 C14(H14A,H14B,H14C), B1(H1B,H1C,H1D), B2(H2A,H2B,H2C), C42(H42A,H42B,H42C),
 B3(H3B,H3C,H3D), B4(H4B,H4C,H4D), C58A(H58D,H58E,H58F)
;
_olex2_submission_special_instructions 'No special instructions were received'

loop_
_space_group_symop_operation_xyz
'x, y, z'
'-x, y+1/2, -z'

loop_
_atom_site_label
_atom_site_type_symbol
_atom_site_fract_x
_atom_site_fract_y
_atom_site_fract_z
_atom_site_U_iso_or_equiv
_atom_site_adp_type
_atom_site_occupancy
_atom_site_site_symmetry_order
_atom_site_calc_flag
_atom_site_refinement_flags_posn
_atom_site_refinement_flags_adp
_atom_site_refinement_flags_occupancy
_atom_site_disorder_assembly
_atom_site_disorder_group
Fe1 Fe 0.83080(7) 0.75491(4) 0.76649(7) 0.0354(2) Uani 1 1 d . . . . .
O1 O 0.9242(4) 0.6657(3) 1.0451(4) 0.0434(11) Uani 1 1 d . . . . .
N1 N 0.7849(5) 0.6348(4) 0.9366(6) 0.0469(15) Uani 1 1 d . . . . .
N2 N 0.8389(4) 0.6929(3) 0.8973(5) 0.0367(12) Uani 1 1 d . . . . .
N3 N 0.9677(4) 0.8061(3) 0.8446(4) 0.0352(11) Uani 1 1 d . . . . .
N4 N 0.7544(4) 0.8378(4) 0.8340(4) 0.0400(12) Uani 1 1 d . U . . .
N5 N 0.9464(5) 0.6882(4) 0.7158(4) 0.0374(12) Uani 1 1 d . . . . .
N6 N 0.8394(5) 0.8223(3) 0.6433(5) 0.0399(13) Uani 1 1 d . . . . .
N7 N 0.7010(5) 0.7063(4) 0.7024(5) 0.0421(13) Uani 1 1 d . . . . .
C1 C 0.8597(7) 0.5536(6) 1.1854(7) 0.033(2) Uani 0.668(10) 1 d . U P A 1
H1 H 0.914250 0.589774 1.207198 0.039 Uiso 0.668(10) 1 calc R U P A 1
C2 C 0.8315(8) 0.4933(6) 1.2535(7) 0.036(2) Uani 0.668(10) 1 d . U P A 1
C3 C 0.8877(9) 0.4844(7) 1.3555(7) 0.045(3) Uani 0.668(10) 1 d . U P A 1
H3 H 0.945279 0.517815 1.378444 0.054 Uiso 0.668(10) 1 calc R U P A 1
C4 C 0.8569(11) 0.4277(8) 1.4180(9) 0.052(3) Uani 0.668(10) 1 d . U P A 1
H4 H 0.893486 0.422161 1.484596 0.063 Uiso 0.668(10) 1 calc R U P A 1
C5 C 0.7713(11) 0.3768(10) 1.3852(10) 0.044(3) Uani 0.668(10) 1 d . U P A 1
H5 H 0.751769 0.337825 1.430140 0.052 Uiso 0.668(10) 1 calc R U P A 1
C6 C 0.7170(8) 0.3832(7) 1.2903(8) 0.039(2) Uani 0.668(10) 1 d . U P A 1
H6 H 0.658534 0.349638 1.270538 0.047 Uiso 0.668(10) 1 calc R U P A 1
C7 C 0.7472(9) 0.4399(8) 1.2200(9) 0.036(3) Uani 0.668(10) 1 d . U P A 1
C8 C 0.7017(7) 0.4455(6) 1.1161(6) 0.037(2) Uani 0.668(10) 1 d . U P A 1
H8 H 0.650038 0.408342 1.090822 0.044 Uiso 0.668(10) 1 calc R U P A 1
C9 C 0.7287(7) 0.5012(5) 1.0518(6) 0.035(2) Uani 0.668(10) 1 d . U P A 1
H9 H 0.696564 0.502809 0.983167 0.042 Uiso 0.668(10) 1 calc R U P A 1
C10 C 0.8064(8) 0.5577(5) 1.0888(6) 0.0277(17) Uani 0.668(10) 1 d . U P A 1
C1A C 0.7805(16) 0.5117(13) 1.1128(17) 0.044(5) Uani 0.332(10) 1 d . U P A 2
H1A H 0.742531 0.501757 1.047747 0.053 Uiso 0.332(10) 1 calc R U P A 2
C2A C 0.768(2) 0.4594(15) 1.203(2) 0.043(6) Uani 0.332(10) 1 d . U P A 2
C3A C 0.6962(16) 0.3961(13) 1.1875(18) 0.048(5) Uani 0.332(10) 1 d . U P A 2
H3A H 0.661845 0.385560 1.121135 0.057 Uiso 0.332(10) 1 calc R U P A 2
C4A C 0.676(2) 0.3494(17) 1.271(2) 0.057(6) Uani 0.332(10) 1 d . U P A 2
H4A H 0.621064 0.311715 1.265323 0.068 Uiso 0.332(10) 1 calc R U P A 2
C5A C 0.743(2) 0.3618(18) 1.361(2) 0.045(7) Uani 0.332(10) 1 d . U P A 2
H5A H 0.735949 0.326850 1.414901 0.054 Uiso 0.332(10) 1 calc R U P A 2
C6A C 0.819(2) 0.4215(17) 1.380(2) 0.050(6) Uani 0.332(10) 1 d . U P A 2
H6A H 0.857761 0.428215 1.444929 0.060 Uiso 0.332(10) 1 calc R U P A 2
C7A C 0.8357(16) 0.4727(13) 1.2938(16) 0.036(4) Uani 0.332(10) 1 d . U P A 2
C8A C 0.9044(16) 0.5345(11) 1.3000(13) 0.041(4) Uani 0.332(10) 1 d . U P A 2
H8A H 0.949838 0.542184 1.361645 0.049 Uiso 0.332(10) 1 calc R U P A 2
C9A C 0.9104(17) 0.5843(13) 1.2234(15) 0.041(4) Uani 0.332(10) 1 d . U P A 2
H9A H 0.956600 0.627553 1.232187 0.050 Uiso 0.332(10) 1 calc R U P A 2
C10A C 0.8458(18) 0.5715(10) 1.1273(17) 0.033(4) Uani 0.332(10) 1 d . U P A 2
C11 C 0.8374(6) 0.6182(5) 1.0235(7) 0.0465(17) Uani 1 1 d . U . . .
C12 C 0.9194(5) 0.7103(4) 0.9631(5) 0.0366(13) Uani 1 1 d . . . . .
C13 C 1.0061(4) 0.7630(3) 0.9433(4) 0.0338(10) Uani 1 1 d . . . . .
H13 H 1.070805 0.731993 0.930970 0.041 Uiso 1 1 calc R U . . .
C14 C 1.0376(5) 0.8174(4) 1.0364(5) 0.0424(13) Uani 1 1 d . . . . .
H14A H 1.056701 0.786622 1.097930 0.064 Uiso 1 1 calc R U . . .
H14B H 0.976443 0.850594 1.046906 0.064 Uiso 1 1 calc R U . . .
H14C H 1.099362 0.848907 1.022527 0.064 Uiso 1 1 calc R U . . .
C15 C 0.9366(6) 0.8882(4) 0.8526(6) 0.0414(15) Uani 1 1 d . U . . .
H15A H 0.946452 0.915115 0.788008 0.050 Uiso 1 1 calc R U . . .
H15B H 0.983176 0.913198 0.908522 0.050 Uiso 1 1 calc R U . . .
C16 C 0.8201(6) 0.8934(5) 0.8738(6) 0.0452(16) Uani 1 1 d . U . . .
C17 C 0.7832(8) 0.9558(7) 0.9268(7) 0.069(3) Uani 1 1 d . U . . .
H17 H 0.830531 0.994603 0.955392 0.082 Uiso 1 1 calc R U . . .
C18 C 0.6708(9) 0.9578(8) 0.9356(9) 0.086(4) Uani 1 1 d . U . . .
H18 H 0.640804 0.999032 0.970316 0.103 Uiso 1 1 calc R U . . .
C19 C 0.6057(6) 0.9005(8) 0.8940(7) 0.069(3) Uani 1 1 d . U . . .
H19 H 0.530392 0.901941 0.899316 0.083 Uiso 1 1 calc R U . . .
C20 C 0.6488(7) 0.8416(6) 0.8452(7) 0.057(2) Uani 1 1 d . U . . .
H20 H 0.602795 0.801631 0.817863 0.068 Uiso 1 1 calc R U . . .
C21 C 1.0554(5) 0.7965(4) 0.7776(6) 0.0359(14) Uani 1 1 d . . . . .
H21A H 1.126280 0.803242 0.817926 0.043 Uiso 1 1 calc R U . . .
H21B H 1.048423 0.835583 0.722760 0.043 Uiso 1 1 calc R U . . .
C22 C 1.0476(5) 0.7172(4) 0.7313(5) 0.0350(13) Uani 1 1 d . . . . .
C23 C 1.1363(7) 0.6770(5) 0.7042(6) 0.0488(18) Uani 1 1 d . . . . .
H23 H 1.206509 0.698236 0.716354 0.059 Uiso 1 1 calc R U . . .
C24 C 1.1212(8) 0.6064(5) 0.6597(6) 0.052(2) Uani 1 1 d . . . . .
H24 H 1.181213 0.578117 0.641089 0.062 Uiso 1 1 calc R U . . .
C25 C 1.0167(8) 0.5760(5) 0.6415(6) 0.0522(19) Uani 1 1 d . . . . .
H25 H 1.003916 0.527667 0.609212 0.063 Uiso 1 1 calc R U . . .
C26 C 0.9315(6) 0.6200(5) 0.6732(6) 0.0433(16) Uani 1 1 d . . . . .
H26 H 0.860511 0.599855 0.663444 0.052 Uiso 1 1 calc R U . . .
C27 C 0.8479(6) 0.8627(5) 0.5756(6) 0.0431(16) Uani 1 1 d . . . . .
C28 C 0.6213(7) 0.6883(5) 0.6662(6) 0.052(2) Uani 1 1 d . . . . .
B1 B 0.8646(10) 0.9204(7) 0.4855(8) 0.062(3) Uani 1 1 d . . . . .
H1B H 0.781241 0.929500 0.434266 0.092 Uiso 1 1 calc R U . . .
H1C H 0.929109 0.894643 0.434347 0.092 Uiso 1 1 calc R U . . .
H1D H 0.896011 0.980176 0.520281 0.092 Uiso 1 1 calc R U . . .
B2 B 0.5050(8) 0.6632(7) 0.6063(7) 0.053(2) Uani 1 1 d . . . . .
H2A H 0.503078 0.678957 0.518134 0.079 Uiso 1 1 calc R U . . .
H2B H 0.434584 0.696298 0.642134 0.079 Uiso 1 1 calc R U . . .
H2C H 0.492848 0.595981 0.615100 0.079 Uiso 1 1 calc R U . . .
Fe2 Fe 0.67312(8) 0.40883(5) 0.73220(7) 0.0406(3) Uani 1 1 d . . . . .
O2 O 0.5763(4) 0.4927(4) 0.4505(4) 0.0500(14) Uani 1 1 d . . . . .
N8 N 0.7116(5) 0.5346(4) 0.5628(6) 0.0459(15) Uani 1 1 d . . . . .
N9 N 0.6632(5) 0.4681(4) 0.6005(5) 0.0386(13) Uani 1 1 d . . . . .
N10 N 0.5391(5) 0.3523(4) 0.6544(4) 0.0361(12) Uani 1 1 d . . . . .
N11 N 0.5565(5) 0.4762(3) 0.7785(4) 0.0352(11) Uani 1 1 d . . . . .
N12 N 0.7505(5) 0.3204(5) 0.6674(5) 0.0483(16) Uani 1 1 d . U . . .
N13 N 0.6648(5) 0.3449(4) 0.8543(5) 0.0427(13) Uani 1 1 d . . . . .
N14 N 0.8059(7) 0.4588(5) 0.7933(5) 0.0571(19) Uani 1 1 d . . . . .
C29 C 0.6334(4) 0.6156(3) 0.3128(4) 0.0316(19) Uani 0.674(9) 1 d G U P B 1
H29 H 0.578336 0.579740 0.291366 0.038 Uiso 0.674(9) 1 calc R U P B 1
C38 C 0.6858(4) 0.6118(3) 0.4112(4) 0.033(2) Uani 0.674(9) 1 d G U P B 1
C37 C 0.7664(4) 0.6641(4) 0.4425(3) 0.039(2) Uani 0.674(9) 1 d G U P B 1
H37 H 0.802133 0.661550 0.509819 0.047 Uiso 0.674(9) 1 calc R U P B 1
C36 C 0.7946(4) 0.7204(3) 0.3754(3) 0.043(2) Uani 0.674(9) 1 d G U P B 1
H36 H 0.849686 0.756163 0.396840 0.051 Uiso 0.674(9) 1 calc R U P B 1
C35 C 0.7423(3) 0.7242(2) 0.2770(3) 0.039(3) Uani 0.674(9) 1 d G U P B 1
C30 C 0.6617(3) 0.6718(2) 0.2457(3) 0.034(2) Uani 0.674(9) 1 d G U P B 1
C31 C 0.6093(4) 0.6756(3) 0.1472(3) 0.040(2) Uani 0.674(9) 1 d G U P B 1
H31 H 0.554235 0.639742 0.125817 0.047 Uiso 0.674(9) 1 calc R U P B 1
C32 C 0.6376(5) 0.7318(4) 0.0801(3) 0.044(3) Uani 0.674(9) 1 d G U P B 1
H32 H 0.601785 0.734354 0.012834 0.053 Uiso 0.674(9) 1 calc R U P B 1
C33 C 0.7182(5) 0.7842(4) 0.1114(4) 0.045(3) Uani 0.674(9) 1 d G U P B 1
H33 H 0.737459 0.822567 0.065567 0.054 Uiso 0.674(9) 1 calc R U P B 1
C34 C 0.7705(4) 0.7804(3) 0.2099(4) 0.042(3) Uani 0.674(9) 1 d G U P B 1
H34 H 0.825584 0.816168 0.231282 0.051 Uiso 0.674(9) 1 calc R U P B 1
C29A C 0.7155(8) 0.6578(6) 0.3870(6) 0.032(4) Uani 0.326(9) 1 d G U P B 2
H29A H 0.757360 0.665370 0.450812 0.038 Uiso 0.326(9) 1 calc R U P B 2
C38A C 0.6411(9) 0.5984(5) 0.3753(7) 0.030(4) Uani 0.326(9) 1 d G U P B 2
C37A C 0.5800(9) 0.5874(5) 0.2820(8) 0.030(4) Uani 0.326(9) 1 d G U P B 2
H37A H 0.529126 0.546826 0.273985 0.037 Uiso 0.326(9) 1 calc R U P B 2
C36A C 0.5932(9) 0.6358(6) 0.2004(7) 0.044(5) Uani 0.326(9) 1 d G U P B 2
H36A H 0.551389 0.628309 0.136571 0.053 Uiso 0.326(9) 1 calc R U P B 2
C35A C 0.6676(7) 0.6952(5) 0.2121(6) 0.052(7) Uani 0.326(9) 1 d G U P B 2
C30A C 0.7288(6) 0.7063(5) 0.3054(6) 0.039(5) Uani 0.326(9) 1 d G U P B 2
C31A C 0.8032(8) 0.7657(6) 0.3171(9) 0.044(5) Uani 0.326(9) 1 d G U P B 2
H31A H 0.844984 0.773181 0.380895 0.053 Uiso 0.326(9) 1 calc R U P B 2
C32A C 0.8164(9) 0.8141(6) 0.2355(11) 0.042(5) Uani 0.326(9) 1 d G U P B 2
H32A H 0.867250 0.854666 0.243483 0.051 Uiso 0.326(9) 1 calc R U P B 2
C33A C 0.7552(11) 0.8031(7) 0.1421(10) 0.064(8) Uani 0.326(9) 1 d G U P B 2
H33A H 0.764267 0.836138 0.086362 0.077 Uiso 0.326(9) 1 calc R U P B 2
C34A C 0.6808(10) 0.7436(7) 0.1304(7) 0.046(5) Uani 0.326(9) 1 d G U P B 2
H34A H 0.639018 0.736126 0.066650 0.055 Uiso 0.326(9) 1 calc R U P B 2
C39 C 0.6579(8) 0.5453(5) 0.4758(7) 0.054(2) Uani 1 1 d . . . . .
C40 C 0.5867(6) 0.4465(5) 0.5343(5) 0.0458(17) Uani 1 1 d . . . . .
C41 C 0.5235(7) 0.3714(5) 0.5412(5) 0.0550(18) Uani 1 1 d . . . . .
H41 H 0.565284 0.331824 0.507230 0.066 Uiso 1 1 calc R U . . .
C42 C 0.4208(8) 0.3724(6) 0.4860(7) 0.074(3) Uani 1 1 d . . . . .
H42A H 0.427043 0.389022 0.415711 0.111 Uiso 1 1 calc R U . . .
H42B H 0.374137 0.408031 0.518458 0.111 Uiso 1 1 calc R U . . .
H42C H 0.389610 0.320874 0.485268 0.111 Uiso 1 1 calc R U . . .
C43 C 0.4501(5) 0.3677(5) 0.7155(6) 0.0426(16) Uani 1 1 d . . . . .
H43A H 0.452487 0.330575 0.772504 0.051 Uiso 1 1 calc R U . . .
H43B H 0.380851 0.360874 0.672445 0.051 Uiso 1 1 calc R U . . .
C44 C 0.4564(6) 0.4474(5) 0.7575(6) 0.0410(15) Uani 1 1 d . . . . .
C45 C 0.3658(6) 0.4874(5) 0.7816(6) 0.0487(17) Uani 1 1 d . . . . .
H45 H 0.295736 0.466679 0.765654 0.058 Uiso 1 1 calc R U . . .
C46 C 0.3799(7) 0.5592(5) 0.8300(7) 0.055(2) Uani 1 1 d . . . . .
H46 H 0.320066 0.588041 0.847670 0.066 Uiso 1 1 calc R U . . .
C47 C 0.4823(8) 0.5857(5) 0.8506(6) 0.0528(19) Uani 1 1 d . . . . .
H47 H 0.493886 0.633179 0.885342 0.063 Uiso 1 1 calc R U . . .
C48 C 0.5690(7) 0.5460(5) 0.8229(6) 0.0476(18) Uani 1 1 d . . . . .
H48 H 0.638979 0.567753 0.834876 0.057 Uiso 1 1 calc R U . . .
C49 C 0.5698(6) 0.2699(4) 0.6572(6) 0.0458(17) Uani 1 1 d . . . . .
H49A H 0.521904 0.241333 0.605702 0.055 Uiso 1 1 calc R U . . .
H49B H 0.560749 0.248409 0.725368 0.055 Uiso 1 1 calc R U . . .
C50 C 0.6852(6) 0.2607(6) 0.6352(6) 0.0542(19) Uani 1 1 d . U . . .
C51 C 0.7240(8) 0.1974(8) 0.5905(8) 0.077(3) Uani 1 1 d . U . . .
H51 H 0.676132 0.156816 0.569262 0.092 Uiso 1 1 calc R U . . .
C52 C 0.8311(8) 0.1913(9) 0.5755(9) 0.087(4) Uani 1 1 d . U . . .
H52 H 0.857356 0.148286 0.541518 0.104 Uiso 1 1 calc R U . . .
C53 C 0.8975(8) 0.2484(10) 0.6105(8) 0.085(3) Uani 1 1 d . U . . .
H53 H 0.972634 0.244062 0.605816 0.102 Uiso 1 1 calc R U . . .
C54 C 0.8560(6) 0.3155(7) 0.6547(6) 0.060(2) Uani 1 1 d . U . . .
H54 H 0.903006 0.356791 0.675231 0.072 Uiso 1 1 calc R U . . .
C55 C 0.6596(6) 0.3035(5) 0.9233(7) 0.0483(18) Uani 1 1 d . . . . .
C56 C 0.8848(8) 0.4831(4) 0.8355(5) 0.0485(19) Uani 1 1 d . . . . .
B3 B 0.6553(9) 0.2462(9) 1.0173(8) 0.072(3) Uani 1 1 d . . . . .
H3B H 0.736323 0.251706 1.073201 0.108 Uiso 1 1 calc R U . . .
H3C H 0.645924 0.182260 0.986445 0.108 Uiso 1 1 calc R U . . .
H3D H 0.580530 0.262025 1.062458 0.108 Uiso 1 1 calc R U . . .
B4 B 0.9981(9) 0.5127(7) 0.8913(7) 0.057(2) Uani 1 1 d . . . . .
H4B H 1.068336 0.471208 0.870666 0.085 Uiso 1 1 calc R U . . .
H4C H 0.994663 0.512897 0.981348 0.085 Uiso 1 1 calc R U . . .
H4D H 1.015207 0.575906 0.863184 0.085 Uiso 1 1 calc R U . . .
N15 N 0.874(2) 0.074(2) 0.722(2) 0.106(8) Uani 0.4 1 d D U P C 1
C57 C 0.792(2) 0.048(2) 0.692(2) 0.093(8) Uani 0.4 1 d D U P C 1
C58 C 0.6881(19) 0.017(2) 0.647(3) 0.104(9) Uani 0.4 1 d D U P C 1
H58A H 0.667421 -0.026124 0.687420 0.156 Uiso 0.4 1 d R U P C 1
H58B H 0.633831 0.057926 0.647330 0.156 Uiso 0.4 1 d R U P C 1
H58C H 0.693001 0.000776 0.576230 0.156 Uiso 0.4 1 d R U P C 1
N15A N 0.6269(16) 0.0852(15) 0.7612(19) 0.141(9) Uani 0.6 1 d D U P D 2
C57A C 0.7032(19) 0.1112(19) 0.806(2) 0.124(9) Uani 0.6 1 d D U P D 2
C58A C 0.8191(19) 0.1266(13) 0.834(2) 0.129(9) Uani 0.6 1 d D U P D 2
H58D H 0.829453 0.150170 0.901643 0.193 Uiso 0.6 1 calc R U P D 2
H58E H 0.845378 0.161398 0.783459 0.193 Uiso 0.6 1 calc R U P D 2
H58F H 0.859327 0.078323 0.834536 0.193 Uiso 0.6 1 calc R U P D 2

loop_
_atom_site_aniso_label
_atom_site_aniso_U_11
_atom_site_aniso_U_22
_atom_site_aniso_U_33
_atom_site_aniso_U_23
_atom_site_aniso_U_13
_atom_site_aniso_U_12
Fe1 0.0403(4) 0.0361(5) 0.0320(4) 0.0053(4) 0.0144(3) -0.0003(4)
O1 0.051(3) 0.046(3) 0.037(2) 0.004(2) 0.020(2) 0.007(2)
N1 0.043(3) 0.044(3) 0.058(4) 0.003(3) 0.025(3) -0.008(3)
N2 0.034(2) 0.034(3) 0.044(3) -0.003(2) 0.016(2) -0.006(2)
N3 0.035(2) 0.034(3) 0.038(3) -0.004(2) 0.013(2) -0.006(2)
N4 0.034(2) 0.054(3) 0.033(3) 0.001(2) 0.010(2) 0.000(2)
N5 0.041(3) 0.038(3) 0.035(3) 0.000(2) 0.011(2) -0.009(2)
N6 0.042(3) 0.027(3) 0.054(3) 0.002(2) 0.022(3) -0.006(2)
N7 0.053(3) 0.040(3) 0.034(3) 0.010(2) 0.009(2) -0.006(3)
C1 0.035(4) 0.042(5) 0.022(4) 0.008(4) 0.004(3) 0.012(4)
C2 0.037(4) 0.050(6) 0.024(4) 0.009(4) 0.009(3) 0.012(4)
C3 0.052(5) 0.060(6) 0.025(4) 0.004(4) 0.008(4) 0.019(5)
C4 0.065(7) 0.063(7) 0.030(5) 0.000(5) 0.007(5) 0.020(6)
C5 0.044(6) 0.060(7) 0.030(5) 0.012(5) 0.017(5) 0.006(5)
C6 0.035(4) 0.048(5) 0.038(5) 0.006(4) 0.017(4) 0.008(4)
C7 0.032(5) 0.046(6) 0.032(4) 0.007(4) 0.009(4) 0.001(4)
C8 0.033(4) 0.051(5) 0.026(3) 0.005(4) 0.006(3) 0.005(4)
C9 0.038(4) 0.039(5) 0.027(4) 0.004(3) -0.001(3) -0.009(4)
C10 0.034(4) 0.030(4) 0.019(4) -0.002(3) 0.006(3) 0.001(3)
C1A 0.037(8) 0.048(9) 0.051(9) 0.005(8) 0.015(7) 0.005(7)
C2A 0.038(9) 0.036(10) 0.058(11) -0.002(8) 0.021(8) 0.007(8)
C3A 0.043(8) 0.049(9) 0.056(9) -0.001(8) 0.024(7) 0.000(7)
C4A 0.053(10) 0.059(11) 0.060(10) 0.000(9) 0.021(8) 0.014(9)
C5A 0.045(11) 0.051(11) 0.042(11) 0.004(8) 0.022(8) 0.012(8)
C6A 0.047(9) 0.064(11) 0.042(9) -0.011(9) 0.020(8) 0.016(8)
C7A 0.043(8) 0.044(9) 0.026(7) -0.008(7) 0.019(7) 0.015(7)
C8A 0.054(8) 0.042(8) 0.026(7) -0.005(6) 0.006(6) 0.020(7)
C9A 0.045(8) 0.043(8) 0.036(8) -0.008(7) -0.001(7) 0.011(7)
C10A 0.042(8) 0.026(7) 0.032(8) -0.003(7) 0.008(7) 0.013(6)
C11 0.050(4) 0.034(3) 0.060(4) 0.006(3) 0.026(3) 0.010(3)
C12 0.036(3) 0.040(3) 0.034(3) 0.004(3) 0.006(2) 0.002(2)
C13 0.039(2) 0.026(2) 0.037(2) -0.008(2) 0.0067(19) 0.007(2)
C14 0.051(3) 0.038(3) 0.038(3) -0.011(2) 0.002(2) 0.002(2)
C15 0.039(3) 0.040(3) 0.048(3) -0.003(3) 0.015(3) 0.000(3)
C16 0.047(3) 0.053(4) 0.038(3) -0.009(3) 0.012(3) 0.007(3)
C17 0.050(4) 0.093(6) 0.061(5) -0.035(5) 0.000(3) 0.014(4)
C18 0.065(5) 0.113(8) 0.081(6) -0.048(6) 0.011(5) 0.034(5)
C19 0.038(3) 0.109(7) 0.062(5) -0.013(5) 0.011(3) 0.016(4)
C20 0.041(3) 0.076(5) 0.054(4) -0.001(4) 0.011(3) 0.006(4)
C21 0.034(3) 0.025(3) 0.052(4) -0.008(3) 0.021(3) -0.007(2)
C22 0.037(3) 0.028(3) 0.042(3) -0.001(2) 0.011(2) -0.001(2)
C23 0.047(4) 0.047(4) 0.055(4) -0.005(3) 0.019(3) 0.015(3)
C24 0.074(5) 0.035(4) 0.051(4) 0.011(3) 0.025(4) 0.019(4)
C25 0.081(5) 0.036(4) 0.041(4) -0.011(3) 0.014(4) -0.002(4)
C26 0.053(4) 0.038(4) 0.039(4) 0.007(3) 0.009(3) -0.012(3)
C27 0.046(3) 0.043(4) 0.042(4) 0.001(3) 0.012(3) -0.002(3)
C28 0.063(5) 0.055(5) 0.043(4) 0.019(4) 0.023(4) 0.018(4)
B1 0.083(7) 0.052(5) 0.053(5) 0.019(4) 0.022(5) -0.001(5)
B2 0.053(5) 0.068(6) 0.037(4) 0.003(4) 0.008(3) -0.008(4)
Fe2 0.0467(5) 0.0433(6) 0.0337(5) 0.0064(4) 0.0138(4) -0.0090(4)
O2 0.052(3) 0.070(4) 0.028(2) 0.015(2) 0.006(2) 0.015(3)
N8 0.048(3) 0.030(3) 0.064(4) 0.003(3) 0.027(3) 0.001(2)
N9 0.036(3) 0.041(3) 0.038(3) 0.006(2) 0.001(2) -0.010(2)
N10 0.038(2) 0.040(3) 0.031(2) 0.006(2) 0.005(2) -0.007(2)
N11 0.041(3) 0.028(3) 0.037(3) 0.007(2) 0.004(2) -0.001(2)
N12 0.039(3) 0.075(4) 0.033(3) 0.005(3) 0.012(2) -0.002(3)
N13 0.044(3) 0.041(3) 0.046(3) -0.003(3) 0.017(2) -0.009(3)
N14 0.091(5) 0.047(4) 0.032(3) 0.008(3) 0.000(3) 0.007(4)
C29 0.028(4) 0.031(4) 0.036(5) -0.006(4) 0.005(3) 0.006(3)
C38 0.027(4) 0.046(5) 0.029(4) 0.008(4) 0.009(3) 0.013(4)
C37 0.037(4) 0.041(5) 0.039(5) 0.018(4) 0.007(4) 0.008(4)
C36 0.033(4) 0.040(5) 0.056(6) 0.015(4) 0.008(4) -0.003(4)
C35 0.036(4) 0.040(5) 0.043(5) 0.012(4) 0.019(4) 0.015(4)
C30 0.038(4) 0.038(5) 0.027(4) -0.006(4) 0.005(3) 0.017(4)
C31 0.045(5) 0.046(5) 0.029(4) 0.001(4) 0.007(4) 0.008(4)
C32 0.049(5) 0.058(6) 0.028(4) 0.009(4) 0.018(4) 0.010(4)
C33 0.053(6) 0.052(6) 0.033(5) 0.013(4) 0.021(4) 0.015(5)
C34 0.038(4) 0.053(6) 0.038(5) 0.019(4) 0.019(4) 0.010(4)
C29A 0.033(7) 0.023(7) 0.038(8) -0.004(6) 0.001(6) -0.006(6)
C38A 0.026(7) 0.039(8) 0.023(7) -0.005(6) -0.001(5) 0.010(6)
C37A 0.038(7) 0.031(7) 0.024(6) -0.003(6) 0.008(6) 0.003(6)
C36A 0.052(9) 0.048(9) 0.035(8) 0.006(8) 0.017(7) 0.007(8)
C35A 0.065(11) 0.041(10) 0.051(11) 0.019(8) 0.008(9) 0.014(8)
C30A 0.038(8) 0.040(9) 0.042(9) 0.001(8) 0.019(7) 0.006(7)
C31A 0.033(7) 0.048(10) 0.052(9) 0.005(8) 0.011(7) -0.001(7)
C32A 0.030(7) 0.044(9) 0.059(10) 0.014(8) 0.031(7) 0.000(6)
C33A 0.051(11) 0.071(13) 0.074(14) 0.007(11) 0.021(10) 0.008(10)
C34A 0.065(10) 0.035(9) 0.043(9) -0.003(7) 0.029(8) 0.008(8)
C39 0.068(5) 0.049(4) 0.051(4) 0.013(4) 0.037(4) 0.008(4)
C40 0.047(4) 0.057(4) 0.034(3) 0.013(3) 0.007(3) -0.013(3)
C41 0.067(4) 0.052(4) 0.045(3) 0.004(3) 0.001(3) -0.028(4)
C42 0.081(6) 0.072(6) 0.062(5) 0.010(4) -0.022(4) -0.022(5)
C43 0.030(3) 0.046(4) 0.051(4) 0.003(3) 0.000(3) -0.003(3)
C44 0.036(3) 0.045(4) 0.042(3) 0.005(3) 0.005(2) -0.005(3)
C45 0.047(4) 0.045(4) 0.054(4) 0.005(3) 0.007(3) -0.011(3)
C46 0.056(4) 0.052(5) 0.059(5) 0.001(4) 0.017(4) 0.007(4)
C47 0.077(5) 0.035(4) 0.048(4) 0.005(3) 0.017(4) -0.006(4)
C48 0.063(5) 0.040(4) 0.041(4) -0.003(3) 0.009(3) -0.014(3)
C49 0.038(3) 0.048(4) 0.052(4) -0.024(3) 0.010(3) -0.008(3)
C50 0.037(3) 0.079(5) 0.047(4) -0.019(4) 0.005(3) -0.005(4)
C51 0.056(4) 0.100(7) 0.075(6) -0.042(5) 0.007(4) 0.011(5)
C52 0.055(5) 0.129(9) 0.078(6) -0.039(6) 0.011(4) 0.022(5)
C53 0.049(4) 0.135(9) 0.072(6) -0.010(6) 0.017(4) 0.013(6)
C54 0.034(3) 0.106(7) 0.041(4) 0.007(4) 0.009(3) -0.013(4)
C55 0.047(4) 0.046(4) 0.054(4) -0.006(4) 0.016(3) -0.013(3)
C56 0.088(6) 0.030(3) 0.027(3) 0.002(2) 0.004(3) -0.005(3)
B3 0.071(6) 0.094(9) 0.051(5) 0.018(6) 0.009(4) -0.033(6)
B4 0.073(6) 0.061(5) 0.036(4) 0.008(4) 0.004(4) 0.015(5)
N15 0.094(13) 0.14(2) 0.092(15) -0.014(15) 0.030(12) 0.008(14)
C57 0.098(12) 0.094(13) 0.091(13) 0.024(11) 0.030(10) 0.009(10)
C58 0.081(12) 0.12(2) 0.115(19) -0.011(16) 0.048(13) 0.024(13)
N15A 0.104(12) 0.156(17) 0.156(17) 0.091(14) -0.024(11) 0.014(11)
C57A 0.127(11) 0.121(14) 0.126(13) 0.022(11) 0.024(10) 0.008(11)
C58A 0.154(14) 0.071(11) 0.155(19) 0.047(12) -0.012(14) -0.050(12)

loop_
_atom_type_symbol
_atom_type_description
_atom_type_scat_dispersion_real
_atom_type_scat_dispersion_imag
_atom_type_scat_source
C C 0.0033 0.0016 'International Tables Vol C Tables 4.2.6.8 and 6.1.1.4'
H H 0.0000 0.0000 'International Tables Vol C Tables 4.2.6.8 and 6.1.1.4'
B B 0.0013 0.0007 'International Tables Vol C Tables 4.2.6.8 and 6.1.1.4'
Fe Fe 0.3463 0.8444 'International Tables Vol C Tables 4.2.6.8 and 6.1.1.4'
N N 0.0061 0.0033 'International Tables Vol C Tables 4.2.6.8 and 6.1.1.4'
O O 0.0106 0.0060 'International Tables Vol C Tables 4.2.6.8 and 6.1.1.4'

loop_
_exptl_crystal_face_index_h
_exptl_crystal_face_index_k
_exptl_crystal_face_index_l
_exptl_crystal_face_perp_dist
0 3 -1 0.1034
-1 1 3 0.1273
1 -3 -1 0.0962
0 -1 1 0.1353
2 2 1 0.0982
2 -1 0 0.1028
1 -3 0 0.1109
-1 -2 -1 0.0867
-3 1 -1 0.0929

loop_
_geom_angle_atom_site_label_1
_geom_angle_atom_site_label_2
_geom_angle_atom_site_label_3
_geom_angle
_geom_angle_site_symmetry_1
_geom_angle_site_symmetry_3
_geom_angle_publ_flag
N2 Fe1 N3 81.1(2) . . ?
N4 Fe1 N2 89.6(2) . . ?
N4 Fe1 N3 82.9(2) . . ?
N4 Fe1 N5 163.2(2) . . ?
N4 Fe1 N6 90.2(2) . . ?
N5 Fe1 N2 89.9(2) . . ?
N5 Fe1 N3 80.5(2) . . ?
N6 Fe1 N2 173.2(3) . . ?
N6 Fe1 N3 92.1(2) . . ?
N6 Fe1 N5 88.3(2) . . ?
N7 Fe1 N2 95.8(2) . . ?
N7 Fe1 N3 176.4(2) . . ?
N7 Fe1 N4 95.4(3) . . ?
N7 Fe1 N5 101.4(3) . . ?
N7 Fe1 N6 91.0(3) . . ?
C12 O1 C11 102.6(6) . . ?
C11 N1 N2 106.2(7) . . ?
N1 N2 Fe1 138.0(5) . . ?
C12 N2 Fe1 114.2(5) . . ?
C12 N2 N1 107.7(6) . . ?
C13 N3 Fe1 111.9(4) . . ?
C15 N3 Fe1 103.8(4) . . ?
C15 N3 C13 118.2(5) . . ?
C21 N3 Fe1 105.9(4) . . ?
C21 N3 C13 105.3(5) . . ?
C21 N3 C15 111.3(5) . . ?
C16 N4 Fe1 113.5(4) . . ?
C16 N4 C20 119.2(7) . . ?
C20 N4 Fe1 127.3(7) . . ?
C22 N5 Fe1 114.9(5) . . ?
C26 N5 Fe1 125.9(5) . . ?
C26 N5 C22 119.1(7) . . ?
C27 N6 Fe1 176.8(7) . . ?
C28 N7 Fe1 170.5(7) . . ?
C2 C1 H1 120.5 . . ?
C10 C1 H1 120.5 . . ?
C10 C1 C2 119.0(9) . . ?
C1 C2 C3 121.5(9) . . ?
C7 C2 C1 119.9(9) . . ?
C7 C2 C3 118.6(10) . . ?
C2 C3 H3 120.2 . . ?
C4 C3 C2 119.5(11) . . ?
C4 C3 H3 120.2 . . ?
C3 C4 H4 119.3 . . ?
C3 C4 C5 121.3(11) . . ?
C5 C4 H4 119.3 . . ?
C4 C5 H5 119.5 . . ?
C6 C5 C4 120.9(12) . . ?
C6 C5 H5 119.5 . . ?
C5 C6 H6 119.7 . . ?
C5 C6 C7 120.6(12) . . ?
C7 C6 H6 119.7 . . ?
C6 C7 C2 118.9(10) . . ?
C8 C7 C2 117.0(10) . . ?
C8 C7 C6 124.1(11) . . ?
C7 C8 H8 118.4 . . ?
C9 C8 C7 123.1(9) . . ?
C9 C8 H8 118.4 . . ?
C8 C9 H9 120.5 . . ?
C8 C9 C10 119.1(8) . . ?
C10 C9 H9 120.5 . . ?
C1 C10 C9 121.6(8) . . ?
C1 C10 C11 117.2(9) . . ?
C9 C10 C11 121.1(8) . . ?
C2A C1A H1A 121.0 . . ?
C10A C1A H1A 121.0 . . ?
C10A C1A C2A 118(2) . . ?
C3A C2A C1A 118(2) . . ?
C7A C2A C1A 118(2) . . ?
C7A C2A C3A 124(3) . . ?
C2A C3A H3A 120.1 . . ?
C4A C3A C2A 120(2) . . ?
C4A C3A H3A 120.1 . . ?
C3A C4A H4A 122.1 . . ?
C5A C4A C3A 116(3) . . ?
C5A C4A H4A 122.1 . . ?
C4A C5A H5A 116.8 . . ?
C4A C5A C6A 126(3) . . ?
C6A C5A H5A 116.8 . . ?
C5A C6A H6A 121.3 . . ?
C5A C6A C7A 117(2) . . ?
C7A C6A H6A 121.3 . . ?
C2A C7A C6A 115(2) . . ?
C8A C7A C2A 120(2) . . ?
C8A C7A C6A 125(2) . . ?
C7A C8A H8A 118.4 . . ?
C9A C8A C7A 123.3(19) . . ?
C9A C8A H8A 118.4 . . ?
C8A C9A H9A 120.4 . . ?
C8A C9A C10A 119(2) . . ?
C10A C9A H9A 120.4 . . ?
C1A C10A C9A 122(2) . . ?
C1A C10A C11 107.2(19) . . ?
C9A C10A C11 130.9(17) . . ?
O1 C11 C10 125.1(8) . . ?
O1 C11 C10A 98.8(11) . . ?
N1 C11 O1 111.4(7) . . ?
N1 C11 C10 123.4(8) . . ?
N1 C11 C10A 149.4(11) . . ?
O1 C12 C13 122.8(6) . . ?
N2 C12 O1 111.9(6) . . ?
N2 C12 C13 124.4(6) . . ?
N3 C13 H13 108.3 . . ?
N3 C13 C14 113.3(5) . . ?
C12 C13 N3 106.7(5) . . ?
C12 C13 H13 108.3 . . ?
C12 C13 C14 111.8(5) . . ?
C14 C13 H13 108.3 . . ?
C13 C14 H14A 109.5 . . ?
C13 C14 H14B 109.5 . . ?
C13 C14 H14C 109.5 . . ?
H14A C14 H14B 109.5 . . ?
H14A C14 H14C 109.5 . . ?
H14B C14 H14C 109.5 . . ?
N3 C15 H15A 109.8 . . ?
N3 C15 H15B 109.8 . . ?
N3 C15 C16 109.4(6) . . ?
H15A C15 H15B 108.2 . . ?
C16 C15 H15A 109.8 . . ?
C16 C15 H15B 109.8 . . ?
N4 C16 C15 116.5(6) . . ?
N4 C16 C17 122.6(7) . . ?
C17 C16 C15 120.8(8) . . ?
C16 C17 H17 122.0 . . ?
C16 C17 C18 116.1(10) . . ?
C18 C17 H17 122.0 . . ?
C17 C18 H18 120.0 . . ?
C19 C18 C17 120.0(9) . . ?
C19 C18 H18 120.0 . . ?
C18 C19 H19 120.1 . . ?
C20 C19 C18 119.8(8) . . ?
C20 C19 H19 120.1 . . ?
N4 C20 C19 122.2(9) . . ?
N4 C20 H20 118.9 . . ?
C19 C20 H20 118.9 . . ?
N3 C21 H21A 109.9 . . ?
N3 C21 H21B 109.9 . . ?
N3 C21 C22 108.7(5) . . ?
H21A C21 H21B 108.3 . . ?
C22 C21 H21A 109.9 . . ?
C22 C21 H21B 109.9 . . ?
N5 C22 C21 115.0(6) . . ?
N5 C22 C23 121.9(7) . . ?
C23 C22 C21 123.1(7) . . ?
C22 C23 H23 120.4 . . ?
C24 C23 C22 119.2(8) . . ?
C24 C23 H23 120.4 . . ?
C23 C24 H24 120.1 . . ?
C23 C24 C25 119.7(8) . . ?
C25 C24 H24 120.1 . . ?
C24 C25 H25 121.4 . . ?
C24 C25 C26 117.3(7) . . ?
C26 C25 H25 121.4 . . ?
N5 C26 C25 122.7(7) . . ?
N5 C26 H26 118.6 . . ?
C25 C26 H26 118.6 . . ?
N6 C27 B1 177.2(9) . . ?
N7 C28 B2 176.8(8) . . ?
C27 B1 H1B 109.5 . . ?
C27 B1 H1C 109.5 . . ?
C27 B1 H1D 109.5 . . ?
H1B B1 H1C 109.5 . . ?
H1B B1 H1D 109.5 . . ?
H1C B1 H1D 109.5 . . ?
C28 B2 H2A 109.5 . . ?
C28 B2 H2B 109.5 . . ?
C28 B2 H2C 109.5 . . ?
H2A B2 H2B 109.5 . . ?
H2A B2 H2C 109.5 . . ?
H2B B2 H2C 109.5 . . ?
N9 Fe2 N10 81.3(2) . . ?
N9 Fe2 N11 88.8(2) . . ?
N9 Fe2 N12 91.0(3) . . ?
N11 Fe2 N10 81.9(2) . . ?
N11 Fe2 N12 161.9(3) . . ?
N12 Fe2 N10 80.2(3) . . ?
N13 Fe2 N9 172.6(3) . . ?
N13 Fe2 N10 91.4(2) . . ?
N13 Fe2 N11 89.0(2) . . ?
N13 Fe2 N12 88.9(3) . . ?
N13 Fe2 N14 91.8(3) . . ?
N14 Fe2 N9 95.6(3) . . ?
N14 Fe2 N10 174.3(3) . . ?
N14 Fe2 N11 102.9(3) . . ?
N14 Fe2 N12 95.2(3) . . ?
C40 O2 C39 101.1(6) . . ?
C39 N8 N9 103.3(7) . . ?
N8 N9 Fe2 137.0(5) . . ?
C40 N9 Fe2 114.1(5) . . ?
C40 N9 N8 108.5(6) . . ?
C41 N10 Fe2 112.8(4) . . ?
C43 N10 Fe2 104.9(4) . . ?
C43 N10 C41 118.1(6) . . ?
C43 N10 C49 111.9(6) . . ?
C49 N10 Fe2 104.6(4) . . ?
C49 N10 C41 104.0(6) . . ?
C44 N11 Fe2 113.9(5) . . ?
C44 N11 C48 119.1(7) . . ?
C48 N11 Fe2 127.0(5) . . ?
C50 N12 Fe2 114.4(5) . . ?
C54 N12 Fe2 127.4(7) . . ?
C54 N12 C50 118.2(9) . . ?
C55 N13 Fe2 176.2(7) . . ?
C56 N14 Fe2 174.0(7) . . ?
C38 C29 H29 120.0 . . ?
C38 C29 C30 120.0 . . ?
C30 C29 H29 120.0 . . ?
C29 C38 C39 116.8(5) . . ?
C37 C38 C29 120.0 . . ?
C37 C38 C39 123.0(5) . . ?
C38 C37 H37 120.0 . . ?
C38 C37 C36 120.0 . . ?
C36 C37 H37 120.0 . . ?
C37 C36 H36 120.0 . . ?
C35 C36 C37 120.0 . . ?
C35 C36 H36 120.0 . . ?
C36 C35 C34 120.0 . . ?
C30 C35 C36 120.0 . . ?
C30 C35 C34 120.0 . . ?
C35 C30 C29 120.0 . . ?
C31 C30 C29 120.0 . . ?
C31 C30 C35 120.0 . . ?
C30 C31 H31 120.0 . . ?
C30 C31 C32 120.0 . . ?
C32 C31 H31 120.0 . . ?
C31 C32 H32 120.0 . . ?
C31 C32 C33 120.0 . . ?
C33 C32 H32 120.0 . . ?
C32 C33 H33 120.0 . . ?
C34 C33 C32 120.0 . . ?
C34 C33 H33 120.0 . . ?
C35 C34 H34 120.0 . . ?
C33 C34 C35 120.0 . . ?
C33 C34 H34 120.0 . . ?
C38A C29A H29A 120.0 . . ?
C38A C29A C30A 120.0 . . ?
C30A C29A H29A 120.0 . . ?
C29A C38A C37A 120.0 . . ?
C29A C38A C39 108.1(7) . . ?
C37A C38A C39 131.1(7) . . ?
C38A C37A H37A 120.0 . . ?
C36A C37A C38A 120.0 . . ?
C36A C37A H37A 120.0 . . ?
C37A C36A H36A 120.0 . . ?
C35A C36A C37A 120.0 . . ?
C35A C36A H36A 120.0 . . ?
C36A C35A C30A 120.0 . . ?
C36A C35A C34A 120.0 . . ?
C30A C35A C34A 120.0 . . ?
C35A C30A C29A 120.0 . . ?
C31A C30A C29A 120.0 . . ?
C31A C30A C35A 120.0 . . ?
C30A C31A H31A 120.0 . . ?
C32A C31A C30A 120.0 . . ?
C32A C31A H31A 120.0 . . ?
C31A C32A H32A 120.0 . . ?
C31A C32A C33A 120.0 . . ?
C33A C32A H32A 120.0 . . ?
C32A C33A H33A 120.0 . . ?
C32A C33A C34A 120.0 . . ?
C34A C33A H33A 120.0 . . ?
C35A C34A H34A 120.0 . . ?
C33A C34A C35A 120.0 . . ?
C33A C34A H34A 120.0 . . ?
O2 C39 C38 125.8(8) . . ?
O2 C39 C38A 98.9(7) . . ?
N8 C39 O2 114.9(7) . . ?
N8 C39 C38 119.3(8) . . ?
N8 C39 C38A 146.1(9) . . ?
O2 C40 C41 123.2(7) . . ?
N9 C40 O2 112.1(7) . . ?
N9 C40 C41 124.2(7) . . ?
N10 C41 C40 103.4(5) . . ?
N10 C41 H41 105.5 . . ?
C40 C41 H41 105.5 . . ?
C42 C41 N10 121.8(7) . . ?
C42 C41 C40 113.9(7) . . ?
C42 C41 H41 105.5 . . ?
C41 C42 H42A 109.5 . . ?
C41 C42 H42B 109.5 . . ?
C41 C42 H42C 109.5 . . ?
H42A C42 H42B 109.5 . . ?
H42A C42 H42C 109.5 . . ?
H42B C42 H42C 109.5 . . ?
N10 C43 H43A 109.4 . . ?
N10 C43 H43B 109.4 . . ?
N10 C43 C44 111.1(6) . . ?
H43A C43 H43B 108.0 . . ?
C44 C43 H43A 109.4 . . ?
C44 C43 H43B 109.4 . . ?
N11 C44 C43 115.7(6) . . ?
N11 C44 C45 121.5(7) . . ?
C45 C44 C43 122.6(7) . . ?
C44 C45 H45 120.6 . . ?
C44 C45 C46 118.9(8) . . ?
C46 C45 H45 120.6 . . ?
C45 C46 H46 121.2 . . ?
C47 C46 C45 117.6(8) . . ?
C47 C46 H46 121.2 . . ?
C46 C47 H47 119.1 . . ?
C46 C47 C48 121.9(9) . . ?
C48 C47 H47 119.1 . . ?
N11 C48 C47 120.9(8) . . ?
N11 C48 H48 119.6 . . ?
C47 C48 H48 119.6 . . ?
N10 C49 H49A 109.6 . . ?
N10 C49 H49B 109.6 . . ?
N10 C49 C50 110.3(7) . . ?
H49A C49 H49B 108.1 . . ?
C50 C49 H49A 109.6 . . ?
C50 C49 H49B 109.6 . . ?
N12 C50 C49 114.2(8) . . ?
N12 C50 C51 121.8(8) . . ?
C51 C50 C49 124.0(9) . . ?
C50 C51 H51 119.4 . . ?
C50 C51 C52 121.2(12) . . ?
C52 C51 H51 119.4 . . ?
C51 C52 H52 121.1 . . ?
C53 C52 C51 117.8(11) . . ?
C53 C52 H52 121.1 . . ?
C52 C53 H53 119.6 . . ?
C52 C53 C54 120.7(9) . . ?
C54 C53 H53 119.6 . . ?
N12 C54 C53 120.2(10) . . ?
N12 C54 H54 119.9 . . ?
C53 C54 H54 119.9 . . ?
N13 C55 B3 178.7(9) . . ?
N14 C56 B4 176.6(9) . . ?
C55 B3 H3B 109.5 . . ?
C55 B3 H3C 109.5 . . ?
C55 B3 H3D 109.5 . . ?
H3B B3 H3C 109.5 . . ?
H3B B3 H3D 109.5 . . ?
H3C B3 H3D 109.5 . . ?
C56 B4 H4B 109.5 . . ?
C56 B4 H4C 109.5 . . ?
C56 B4 H4D 109.5 . . ?
H4B B4 H4C 109.5 . . ?
H4B B4 H4D 109.5 . . ?
H4C B4 H4D 109.5 . . ?
N15 C57 C58 176(4) . . ?
C57 C58 H58A 109.2 . . ?
C57 C58 H58B 108.6 . . ?
C57 C58 H58C 110.7 . . ?
H58A C58 H58B 109.5 . . ?
H58A C58 H58C 109.5 . . ?
H58B C58 H58C 109.5 . . ?
N15A C57A C58A 158(3) . . ?
C57A C58A H58D 109.5 . . ?
C57A C58A H58E 109.5 . . ?
C57A C58A H58F 109.5 . . ?
H58D C58A H58E 109.5 . . ?
H58D C58A H58F 109.5 . . ?
H58E C58A H58F 109.5 . . ?

loop_
_geom_bond_atom_site_label_1
_geom_bond_atom_site_label_2
_geom_bond_distance
_geom_bond_site_symmetry_2
_geom_bond_publ_flag
Fe1 N2 2.027(6) . ?
Fe1 N3 2.099(6) . ?
Fe1 N4 1.992(6) . ?
Fe1 N5 2.020(6) . ?
Fe1 N6 2.016(6) . ?
Fe1 N7 1.942(7) . ?
O1 C11 1.371(10) . ?
O1 C12 1.326(8) . ?
N1 N2 1.351(8) . ?
N1 C11 1.290(11) . ?
N2 C12 1.292(9) . ?
N3 C13 1.534(8) . ?
N3 C15 1.493(9) . ?
N3 C21 1.486(8) . ?
N4 C16 1.341(10) . ?
N4 C20 1.344(9) . ?
N5 C22 1.356(9) . ?
N5 C26 1.321(10) . ?
N6 C27 1.149(10) . ?
N7 C28 1.103(12) . ?
C1 H1 0.9500 . ?
C1 C2 1.450(13) . ?
C1 C10 1.373(11) . ?
C2 C3 1.455(12) . ?
C2 C7 1.440(16) . ?
C3 H3 0.9500 . ?
C3 C4 1.368(17) . ?
C4 H4 0.9500 . ?
C4 C5 1.42(2) . ?
C5 H5 0.9500 . ?
C5 C6 1.362(15) . ?
C6 H6 0.9500 . ?
C6 C7 1.433(15) . ?
C7 C8 1.428(14) . ?
C8 H8 0.9500 . ?
C8 C9 1.355(12) . ?
C9 H9 0.9500 . ?
C9 C10 1.433(12) . ?
C10 C11 1.440(11) . ?
C1A H1A 0.9500 . ?
C1A C2A 1.52(3) . ?
C1A C10A 1.32(3) . ?
C2A C3A 1.43(3) . ?
C2A C7A 1.40(4) . ?
C3A H3A 0.9500 . ?
C3A C4A 1.41(3) . ?
C4A H4A 0.9500 . ?
C4A C5A 1.39(4) . ?
C5A H5A 0.9500 . ?
C5A C6A 1.42(4) . ?
C6A H6A 0.9500 . ?
C6A C7A 1.47(4) . ?
C7A C8A 1.37(3) . ?
C8A H8A 0.9500 . ?
C8A C9A 1.34(3) . ?
C9A H9A 0.9500 . ?
C9A C10A 1.44(3) . ?
C10A C11 1.59(2) . ?
C12 C13 1.464(9) . ?
C13 H13 1.0000 . ?
C13 C14 1.567(8) . ?
C14 H14A 0.9800 . ?
C14 H14B 0.9800 . ?
C14 H14C 0.9800 . ?
C15 H15A 0.9900 . ?
C15 H15B 0.9900 . ?
C15 C16 1.512(10) . ?
C16 C17 1.398(12) . ?
C17 H17 0.9500 . ?
C17 C18 1.420(14) . ?
C18 H18 0.9500 . ?
C18 C19 1.367(17) . ?
C19 H19 0.9500 . ?
C19 C20 1.353(14) . ?
C20 H20 0.9500 . ?
C21 H21A 0.9900 . ?
C21 H21B 0.9900 . ?
C21 C22 1.512(9) . ?
C22 C23 1.389(9) . ?
C23 H23 0.9500 . ?
C23 C24 1.369(12) . ?
C24 H24 0.9500 . ?
C24 C25 1.407(13) . ?
C25 H25 0.9500 . ?
C25 C26 1.410(12) . ?
C26 H26 0.9500 . ?
C27 B1 1.585(12) . ?
C28 B2 1.638(13) . ?
B1 H1B 1.1901 . ?
B1 H1C 1.1901 . ?
B1 H1D 1.1901 . ?
B2 H2A 1.1901 . ?
B2 H2B 1.1901 . ?
B2 H2C 1.1901 . ?
Fe2 N9 2.012(6) . ?
Fe2 N10 2.112(6) . ?
Fe2 N11 2.014(6) . ?
Fe2 N12 2.052(8) . ?
Fe2 N13 1.968(7) . ?
Fe2 N14 1.968(9) . ?
O2 C39 1.386(11) . ?
O2 C40 1.361(9) . ?
N8 N9 1.421(8) . ?
N8 C39 1.278(12) . ?
N9 C40 1.280(9) . ?
N10 C41 1.519(9) . ?
N10 C43 1.462(9) . ?
N10 C49 1.488(10) . ?
N11 C44 1.348(9) . ?
N11 C48 1.355(10) . ?
N12 C50 1.363(11) . ?
N12 C54 1.349(9) . ?
N13 C55 1.167(11) . ?
N14 C56 1.159(12) . ?
C29 H29 0.9500 . ?
C29 C38 1.3900 . ?
C29 C30 1.3900 . ?
C38 C37 1.3900 . ?
C38 C39 1.500(9) . ?
C37 H37 0.9500 . ?
C37 C36 1.3900 . ?
C36 H36 0.9500 . ?
C36 C35 1.3900 . ?
C35 C30 1.3900 . ?
C35 C34 1.3900 . ?
C30 C31 1.3900 . ?
C31 H31 0.9500 . ?
C31 C32 1.3900 . ?
C32 H32 0.9500 . ?
C32 C33 1.3900 . ?
C33 H33 0.9500 . ?
C33 C34 1.3900 . ?
C34 H34 0.9500 . ?
C29A H29A 0.9500 . ?
C29A C38A 1.3900 . ?
C29A C30A 1.3900 . ?
C38A C37A 1.3900 . ?
C38A C39 1.611(12) . ?
C37A H37A 0.9500 . ?
C37A C36A 1.3900 . ?
C36A H36A 0.9500 . ?
C36A C35A 1.3900 . ?
C35A C30A 1.3900 . ?
C35A C34A 1.3900 . ?
C30A C31A 1.3900 . ?
C31A H31A 0.9500 . ?
C31A C32A 1.3900 . ?
C32A H32A 0.9500 . ?
C32A C33A 1.3900 . ?
C33A H33A 0.9500 . ?
C33A C34A 1.3900 . ?
C34A H34A 0.9500 . ?
C40 C41 1.538(10) . ?
C41 H41 1.0000 . ?
C41 C42 1.406(11) . ?
C42 H42A 0.9800 . ?
C42 H42B 0.9800 . ?
C42 H42C 0.9800 . ?
C43 H43A 0.9900 . ?
C43 H43B 0.9900 . ?
C43 C44 1.496(11) . ?
C44 C45 1.394(11) . ?
C45 H45 0.9500 . ?
C45 C46 1.408(13) . ?
C46 H46 0.9500 . ?
C46 C47 1.359(13) . ?
C47 H47 0.9500 . ?
C47 C48 1.367(12) . ?
C48 H48 0.9500 . ?
C49 H49A 0.9900 . ?
C49 H49B 0.9900 . ?
C49 C50 1.508(10) . ?
C50 C51 1.363(14) . ?
C51 H51 0.9500 . ?
C51 C52 1.376(14) . ?
C52 H52 0.9500 . ?
C52 C53 1.346(19) . ?
C53 H53 0.9500 . ?
C53 C54 1.428(17) . ?
C54 H54 0.9500 . ?
C55 B3 1.597(14) . ?
C56 B4 1.610(14) . ?
B3 H3B 1.1901 . ?
B3 H3C 1.1901 . ?
B3 H3D 1.1901 . ?
B4 H4B 1.1901 . ?
B4 H4C 1.1901 . ?
B4 H4D 1.1901 . ?
N15 C57 1.143(11) . ?
C57 C58 1.476(11) . ?
C58 H58A 0.9801 . ?
C58 H58B 0.9799 . ?
C58 H58C 0.9800 . ?
N15A C57A 1.159(12) . ?
C57A C58A 1.480(12) . ?
C58A H58D 0.9800 . ?
C58A H58E 0.9800 . ?
C58A H58F 0.9800 . ?

loop_
_geom_torsion_atom_site_label_1
_geom_torsion_atom_site_label_2
_geom_torsion_atom_site_label_3
_geom_torsion_atom_site_label_4
_geom_torsion
_geom_torsion_site_symmetry_1
_geom_torsion_site_symmetry_2
_geom_torsion_site_symmetry_3
_geom_torsion_site_symmetry_4
_geom_torsion_publ_flag
Fe1 N2 C12 O1 -176.9(4) . . . . ?
Fe1 N2 C12 C13 -7.2(9) . . . . ?
Fe1 N3 C13 C12 -13.0(5) . . . . ?
Fe1 N3 C13 C14 -136.5(4) . . . . ?
Fe1 N3 C15 C16 38.8(7) . . . . ?
Fe1 N3 C21 C22 -40.8(6) . . . . ?
Fe1 N4 C16 C15 5.6(9) . . . . ?
Fe1 N4 C16 C17 -178.3(8) . . . . ?
Fe1 N4 C20 C19 179.0(7) . . . . ?
Fe1 N5 C22 C21 -3.9(7) . . . . ?
Fe1 N5 C22 C23 177.6(6) . . . . ?
Fe1 N5 C26 C25 -178.6(6) . . . . ?
O1 C12 C13 N3 -177.6(6) . . . . ?
O1 C12 C13 C14 -53.2(8) . . . . ?
N1 N2 C12 O1 1.2(8) . . . . ?
N1 N2 C12 C13 171.0(6) . . . . ?
N2 N1 C11 O1 1.9(8) . . . . ?
N2 N1 C11 C10 -178.8(7) . . . . ?
N2 N1 C11 C10A 173.1(16) . . . . ?
N2 C12 C13 N3 13.7(8) . . . . ?
N2 C12 C13 C14 138.1(7) . . . . ?
N3 C15 C16 N4 -31.7(10) . . . . ?
N3 C15 C16 C17 152.1(8) . . . . ?
N3 C21 C22 N5 30.9(8) . . . . ?
N3 C21 C22 C23 -150.6(7) . . . . ?
N4 C16 C17 C18 -0.7(15) . . . . ?
N5 C22 C23 C24 0.5(12) . . . . ?
C1 C2 C3 C4 178.7(9) . . . . ?
C1 C2 C7 C6 -176.9(9) . . . . ?
C1 C2 C7 C8 5.5(15) . . . . ?
C1 C10 C11 O1 8.7(11) . . . . ?
C1 C10 C11 N1 -170.6(8) . . . . ?
C2 C1 C10 C9 -4.0(12) . . . . ?
C2 C1 C10 C11 -179.6(7) . . . . ?
C2 C3 C4 C5 0.3(16) . . . . ?
C2 C7 C8 C9 -4.9(15) . . . . ?
C3 C2 C7 C6 3.9(15) . . . . ?
C3 C2 C7 C8 -173.6(9) . . . . ?
C3 C4 C5 C6 -0.2(19) . . . . ?
C4 C5 C6 C7 2.0(18) . . . . ?
C5 C6 C7 C2 -3.8(16) . . . . ?
C5 C6 C7 C8 173.5(11) . . . . ?
C6 C7 C8 C9 177.7(10) . . . . ?
C7 C2 C3 C4 -2.2(14) . . . . ?
C7 C8 C9 C10 -0.1(14) . . . . ?
C8 C9 C10 C1 4.7(13) . . . . ?
C8 C9 C10 C11 -179.8(8) . . . . ?
C9 C10 C11 O1 -167.0(7) . . . . ?
C9 C10 C11 N1 13.8(12) . . . . ?
C10 C1 C2 C3 177.9(8) . . . . ?
C10 C1 C2 C7 -1.3(13) . . . . ?
C1A C2A C3A C4A -175.4(19) . . . . ?
C1A C2A C7A C6A 178.8(17) . . . . ?
C1A C2A C7A C8A 4(3) . . . . ?
C1A C10A C11 O1 -167.5(13) . . . . ?
C1A C10A C11 N1 21(2) . . . . ?
C2A C1A C10A C9A 5(3) . . . . ?
C2A C1A C10A C11 -176.5(15) . . . . ?
C2A C3A C4A C5A -10(3) . . . . ?
C2A C7A C8A C9A 1(3) . . . . ?
C3A C2A C7A C6A -7(3) . . . . ?
C3A C2A C7A C8A 178.2(19) . . . . ?
C3A C4A C5A C6A 7(4) . . . . ?
C4A C5A C6A C7A -4(4) . . . . ?
C5A C6A C7A C2A 4(3) . . . . ?
C5A C6A C7A C8A 178.1(19) . . . . ?
C6A C7A C8A C9A -173.4(18) . . . . ?
C7A C2A C3A C4A 11(3) . . . . ?
C7A C8A C9A C10A -3(3) . . . . ?
C8A C9A C10A C1A 0(3) . . . . ?
C8A C9A C10A C11 -178.4(15) . . . . ?
C9A C10A C11 O1 11.1(19) . . . . ?
C9A C10A C11 N1 -160.6(16) . . . . ?
C10A C1A C2A C3A 178.7(18) . . . . ?
C10A C1A C2A C7A -7(3) . . . . ?
C11 O1 C12 N2 -0.1(7) . . . . ?
C11 O1 C12 C13 -170.1(6) . . . . ?
C11 N1 N2 Fe1 175.6(5) . . . . ?
C11 N1 N2 C12 -1.9(8) . . . . ?
C12 O1 C11 N1 -1.1(8) . . . . ?
C12 O1 C11 C10 179.6(7) . . . . ?
C12 O1 C11 C10A -176.6(8) . . . . ?
C13 N3 C15 C16 -85.7(7) . . . . ?
C13 N3 C21 C22 77.9(6) . . . . ?
C15 N3 C13 C12 107.5(6) . . . . ?
C15 N3 C13 C14 -16.0(7) . . . . ?
C15 N3 C21 C22 -153.0(6) . . . . ?
C15 C16 C17 C18 175.3(10) . . . . ?
C16 N4 C20 C19 1.1(14) . . . . ?
C16 C17 C18 C19 0.5(18) . . . . ?
C17 C18 C19 C20 0.5(19) . . . . ?
C18 C19 C20 N4 -1.3(17) . . . . ?
C20 N4 C16 C15 -176.2(7) . . . . ?
C20 N4 C16 C17 0.0(13) . . . . ?
C21 N3 C13 C12 -127.6(5) . . . . ?
C21 N3 C13 C14 108.9(5) . . . . ?
C21 N3 C15 C16 152.4(6) . . . . ?
C21 C22 C23 C24 -177.9(7) . . . . ?
C22 N5 C26 C25 -0.9(11) . . . . ?
C22 C23 C24 C25 0.4(12) . . . . ?
C23 C24 C25 C26 -1.5(12) . . . . ?
C24 C25 C26 N5 1.8(12) . . . . ?
C26 N5 C22 C21 178.2(6) . . . . ?
C26 N5 C22 C23 -0.3(11) . . . . ?
Fe2 N9 C40 O2 174.1(5) . . . . ?
Fe2 N9 C40 C41 -13.6(10) . . . . ?
Fe2 N10 C41 C40 -19.8(8) . . . . ?
Fe2 N10 C41 C42 -149.3(7) . . . . ?
Fe2 N10 C43 C44 37.6(6) . . . . ?
Fe2 N10 C49 C50 -42.6(7) . . . . ?
Fe2 N11 C44 C43 6.9(8) . . . . ?
Fe2 N11 C44 C45 -178.2(6) . . . . ?
Fe2 N11 C48 C47 -180.0(6) . . . . ?
Fe2 N12 C50 C49 -2.3(10) . . . . ?
Fe2 N12 C50 C51 -180.0(8) . . . . ?
Fe2 N12 C54 C53 178.2(7) . . . . ?
O2 C40 C41 N10 -165.8(7) . . . . ?
O2 C40 C41 C42 -31.6(12) . . . . ?
N8 N9 C40 O2 0.3(9) . . . . ?
N8 N9 C40 C41 172.6(7) . . . . ?
N9 N8 C39 O2 0.5(9) . . . . ?
N9 N8 C39 C38 -180.0(6) . . . . ?
N9 N8 C39 C38A 179.0(12) . . . . ?
N9 C40 C41 N10 22.7(11) . . . . ?
N9 C40 C41 C42 156.9(9) . . . . ?
N10 C43 C44 N11 -31.5(8) . . . . ?
N10 C43 C44 C45 153.6(7) . . . . ?
N10 C49 C50 N12 31.3(10) . . . . ?
N10 C49 C50 C51 -151.0(10) . . . . ?
N11 C44 C45 C46 -0.7(12) . . . . ?
N12 C50 C51 C52 -0.3(18) . . . . ?
C29 C38 C37 C36 0.0 . . . . ?
C29 C38 C39 O2 -7.8(9) . . . . ?
C29 C38 C39 N8 172.7(6) . . . . ?
C29 C30 C31 C32 180.0 . . . . ?
C38 C29 C30 C35 0.0 . . . . ?
C38 C29 C30 C31 180.0 . . . . ?
C38 C37 C36 C35 0.0 . . . . ?
C37 C38 C39 O2 177.8(5) . . . . ?
C37 C38 C39 N8 -1.7(9) . . . . ?
C37 C36 C35 C30 0.0 . . . . ?
C37 C36 C35 C34 180.0 . . . . ?
C36 C35 C30 C29 0.0 . . . . ?
C36 C35 C30 C31 180.0 . . . . ?
C36 C35 C34 C33 180.0 . . . . ?
C35 C30 C31 C32 0.0 . . . . ?
C30 C29 C38 C37 0.0 . . . . ?
C30 C29 C38 C39 -174.6(5) . . . . ?
C30 C35 C34 C33 0.0 . . . . ?
C30 C31 C32 C33 0.0 . . . . ?
C31 C32 C33 C34 0.0 . . . . ?
C32 C33 C34 C35 0.0 . . . . ?
C34 C35 C30 C29 180.0 . . . . ?
C34 C35 C30 C31 0.0 . . . . ?
C29A C38A C37A C36A 0.0 . . . . ?
C29A C38A C39 O2 178.4(5) . . . . ?
C29A C38A C39 N8 -0.3(15) . . . . ?
C29A C30A C31A C32A 180.0 . . . . ?
C38A C29A C30A C35A 0.0 . . . . ?
C38A C29A C30A C31A 180.0 . . . . ?
C38A C37A C36A C35A 0.0 . . . . ?
C37A C38A C39 O2 -11.8(10) . . . . ?
C37A C38A C39 N8 169.5(11) . . . . ?
C37A C36A C35A C30A 0.0 . . . . ?
C37A C36A C35A C34A 180.0 . . . . ?
C36A C35A C30A C29A 0.0 . . . . ?
C36A C35A C30A C31A 180.0 . . . . ?
C36A C35A C34A C33A 180.0 . . . . ?
C35A C30A C31A C32A 0.0 . . . . ?
C30A C29A C38A C37A 0.0 . . . . ?
C30A C29A C38A C39 171.1(7) . . . . ?
C30A C35A C34A C33A 0.0 . . . . ?
C30A C31A C32A C33A 0.0 . . . . ?
C31A C32A C33A C34A 0.0 . . . . ?
C32A C33A C34A C35A 0.0 . . . . ?
C34A C35A C30A C29A 180.0 . . . . ?
C34A C35A C30A C31A 0.0 . . . . ?
C39 O2 C40 N9 0.0(9) . . . . ?
C39 O2 C40 C41 -172.4(8) . . . . ?
C39 N8 N9 Fe2 -172.1(6) . . . . ?
C39 N8 N9 C40 -0.5(8) . . . . ?
C39 C38 C37 C36 174.3(5) . . . . ?
C39 C38A C37A C36A -168.8(9) . . . . ?
C40 O2 C39 N8 -0.3(9) . . . . ?
C40 O2 C39 C38 -179.8(7) . . . . ?
C40 O2 C39 C38A -179.5(6) . . . . ?
C41 N10 C43 C44 -89.0(7) . . . . ?
C41 N10 C49 C50 75.9(7) . . . . ?
C43 N10 C41 C40 102.9(7) . . . . ?
C43 N10 C41 C42 -26.6(11) . . . . ?
C43 N10 C49 C50 -155.5(6) . . . . ?
C43 C44 C45 C46 173.9(7) . . . . ?
C44 N11 C48 C47 3.0(11) . . . . ?
C44 C45 C46 C47 0.1(13) . . . . ?
C45 C46 C47 C48 2.1(13) . . . . ?
C46 C47 C48 N11 -3.7(13) . . . . ?
C48 N11 C44 C43 -175.8(6) . . . . ?
C48 N11 C44 C45 -0.8(11) . . . . ?
C49 N10 C41 C40 -132.5(6) . . . . ?
C49 N10 C41 C42 98.0(9) . . . . ?
C49 N10 C43 C44 150.3(6) . . . . ?
C49 C50 C51 C52 -177.8(11) . . . . ?
C50 N12 C54 C53 -1.3(13) . . . . ?
C50 C51 C52 C53 3(2) . . . . ?
C51 C52 C53 C54 -5(2) . . . . ?
C52 C53 C54 N12 4.0(17) . . . . ?
C54 N12 C50 C49 177.3(8) . . . . ?
C54 N12 C50 C51 -0.4(14) . . . . ?

loop_
_twin_individual_id
_twin_individual_mass_fraction_refined
1 0.83(3)
2 0.17(3)
